data_4076686
loop_
_publ_author_name
'Tani, Kazuyasu'
'Yamada, Ryo'
'Kanda, Takahiro'
'Suzuki, Masahiro'
'Kato, Shinzi'
'Murai, Toshiaki'

_publ_section_title
;
 Synthesis and Structure of Group 14 Element Derivatives of
 Carbotelluroates
;
_journal_issue 7
_journal_name_full Organometallics
_journal_page_first 1487
_journal_paper_doi 10.1021/om010934b
_journal_volume 21
_journal_year 2002
_chemical_formula_moiety 'C26 H22 O Pb Te '
_chemical_formula_sum 'C26 H22 O Pb Te'
_chemical_formula_weight 685.26
_space_group_IT_number 14
_symmetry_cell_setting monoclinic
_symmetry_Int_Tables_number 14
_symmetry_space_group_name_Hall '-P 2ybc'
_symmetry_space_group_name_H-M 'P 1 21/c 1'
_cell_angle_alpha 90
_cell_angle_beta 110.972(7)
_cell_angle_gamma 90
_cell_formula_units_Z 4
_cell_length_a 13.703(2)
_cell_length_b 9.671(1)
_cell_length_c 18.865(1)
_cell_measurement_reflns_used 25
_cell_measurement_temperature 193.2
_cell_measurement_theta_max 15.0
_cell_measurement_theta_min 13.0
_cell_volume 2334.4(4)
_computing_cell_refinement 'MSC/AFC Diffractometer Control'
_computing_data_collection 'MSC/AFC Diffractometer Control'
_computing_data_reduction 'teXsan Ver. 1.11'
_computing_publication_material 'teXsan Ver. 1.11'
_computing_structure_refinement 'teXsan Ver. 1.10'
_computing_structure_solution SHELXS86
_diffrn_measured_fraction_theta_full 0.9998
_diffrn_measured_fraction_theta_max 0.9998
_diffrn_measurement_device_type 'Rigaku AFC7R'
_diffrn_measurement_method \w-2\q
_diffrn_radiation_type 'Mo K\a'
_diffrn_radiation_wavelength 0.7107
_diffrn_reflns_av_R_equivalents 0.054
_diffrn_reflns_limit_h_max 17
_diffrn_reflns_limit_h_min 0
_diffrn_reflns_limit_k_max 0
_diffrn_reflns_limit_k_min -12
_diffrn_reflns_limit_l_max 22
_diffrn_reflns_limit_l_min -24
_diffrn_reflns_number 5929
_diffrn_reflns_theta_full 27.50
_diffrn_reflns_theta_max 27.50
_diffrn_standards_decay_% 0.35
_diffrn_standards_interval_count 150
_diffrn_standards_number 3
_exptl_absorpt_coefficient_mu 8.478
_exptl_absorpt_correction_T_max 0.999
_exptl_absorpt_correction_T_min 0.918
_exptl_absorpt_correction_type psi-scan
_exptl_absorpt_process_details '(North, Phillips & Mathews, 1968)'
_exptl_crystal_colour yellow
_exptl_crystal_density_diffrn 1.950
_exptl_crystal_density_method 'not measured'
_exptl_crystal_description prismatic
_exptl_crystal_size_max 0.260
_exptl_crystal_size_mid 0.140
_exptl_crystal_size_min 0.110
_refine_diff_density_max 2.80
_refine_diff_density_min -5.78
_refine_ls_extinction_method none
_refine_ls_goodness_of_fit_ref 0.979
_refine_ls_hydrogen_treatment noref
_refine_ls_number_parameters 262
_refine_ls_number_reflns 5375
_refine_ls_R_factor_gt 0.0453
_refine_ls_shift/su_max 0.0009
_refine_ls_structure_factor_coef Fsqd
_refine_ls_weighting_details 'w = 1/[\s^2^(Fo^2^) + (0.05000(Max(Fo^2^,0) + 2Fc^2^)/3)^2^]'
_refine_ls_weighting_scheme calc
_refine_ls_wR_factor_ref 0.1362
_reflns_number_gt 2561
_reflns_number_total 5375
_reflns_threshold_expression F^2^>2.0\s(F^2^)
_cod_data_source_file om010934b.cif
_cod_data_source_block 4-CH3C6H4COTePbPh3
_cod_original_cell_volume 2334.5(5)
_cod_original_formula_sum 'C26 H22 O Pb Te '
_cod_database_code 4076686

loop_
_symmetry_equiv_pos_as_xyz
x,y,z
-x,1/2+y,1/2-z
-x,-y,-z
x,1/2-y,1/2+z

loop_
_atom_site_label
_atom_site_type_symbol
_atom_site_fract_x
_atom_site_fract_y
_atom_site_fract_z
_atom_site_U_iso_or_equiv
_atom_site_adp_type
_atom_site_occupancy
_atom_site_calc_flag
Pb(1) Pb 0.79334(4) 0.43206(5) 0.51742(3) 0.0407(1) Uani 1.00 d
Te(11) Te 0.60986(8) 0.3220(1) 0.52963(5) 0.0563(3) Uani 1.00 d
O(11) O 0.7217(7) 0.5165(10) 0.6531(5) 0.055(3) Uani 1.00 d
C(11) C 0.6450(10) 0.442(1) 0.6335(7) 0.043(4) Uani 1.00 d
C(12) C 0.577(1) 0.423(1) 0.6776(7) 0.052(4) Uani 1.00 d
C(13) C 0.610(1) 0.481(2) 0.7502(9) 0.058(5) Uani 1.00 d
C(14) C 0.553(1) 0.463(1) 0.7961(8) 0.060(5) Uani 1.00 d
C(15) C 0.462(1) 0.390(2) 0.7730(8) 0.058(5) Uani 1.00 d
C(16) C 0.426(1) 0.334(2) 0.6993(9) 0.066(5) Uani 1.00 d
C(17) C 0.485(1) 0.353(2) 0.6540(8) 0.053(4) Uani 1.00 d
C(18) C 0.400(1) 0.369(2) 0.823(1) 0.084(6) Uani 1.00 d
C(21) C 0.7834(9) 0.660(1) 0.5013(7) 0.038(4) Uani 1.00 d
C(22) C 0.827(1) 0.713(1) 0.4504(8) 0.048(4) Uani 1.00 d
C(23) C 0.823(1) 0.854(1) 0.4374(9) 0.056(5) Uani 1.00 d
C(24) C 0.776(1) 0.941(1) 0.4737(8) 0.055(4) Uani 1.00 d
C(25) C 0.731(1) 0.884(1) 0.5209(8) 0.054(4) Uani 1.00 d
C(26) C 0.733(1) 0.745(1) 0.5349(8) 0.052(4) Uani 1.00 d
C(31) C 0.816(1) 0.334(1) 0.4190(7) 0.047(4) Uani 1.00 d
C(32) C 0.749(1) 0.354(1) 0.3450(7) 0.052(4) Uani 1.00 d
C(33) C 0.767(1) 0.294(2) 0.2834(8) 0.067(5) Uani 1.00 d
C(34) C 0.857(1) 0.217(1) 0.2980(8) 0.066(5) Uani 1.00 d
C(35) C 0.924(1) 0.197(1) 0.3701(8) 0.055(5) Uani 1.00 d
C(36) C 0.905(1) 0.253(1) 0.4308(7) 0.043(4) Uani 1.00 d
C(41) C 0.9258(10) 0.356(1) 0.6186(6) 0.036(3) Uani 1.00 d
C(42) C 0.996(1) 0.445(1) 0.6631(7) 0.047(4) Uani 1.00 d
C(43) C 1.081(1) 0.396(2) 0.7234(8) 0.062(5) Uani 1.00 d
C(44) C 1.094(1) 0.257(2) 0.7379(8) 0.058(5) Uani 1.00 d
C(45) C 1.024(1) 0.169(1) 0.6918(7) 0.052(4) Uani 1.00 d
C(46) C 0.937(1) 0.215(1) 0.6307(7) 0.047(4) Uani 1.00 d
H(11) H 0.6748 0.5360 0.7687 0.0691 Uiso 1.00 calc
H(12) H 0.5775 0.5048 0.8466 0.0731 Uiso 1.00 calc
H(13) H 0.3603 0.2824 0.6809 0.0777 Uiso 1.00 calc
H(14) H 0.4587 0.3124 0.6022 0.0655 Uiso 1.00 calc
H(15) H 0.4197 0.4395 0.8632 0.0994 Uiso 1.00 calc
H(16) H 0.3285 0.3738 0.7970 0.0994 Uiso 1.00 calc
H(17) H 0.4178 0.2813 0.8493 0.0994 Uiso 1.00 calc
H(21) H 0.8586 0.6504 0.4247 0.0580 Uiso 1.00 calc
H(22) H 0.8537 0.8932 0.4028 0.0654 Uiso 1.00 calc
H(23) H 0.7740 1.0407 0.4657 0.0627 Uiso 1.00 calc
H(24) H 0.6963 0.9455 0.5456 0.0654 Uiso 1.00 calc
H(25) H 0.6980 0.7066 0.5679 0.0643 Uiso 1.00 calc
H(31) H 0.6871 0.4130 0.3361 0.0636 Uiso 1.00 calc
H(32) H 0.7179 0.3061 0.2321 0.0767 Uiso 1.00 calc
H(33) H 0.8726 0.1778 0.2563 0.0771 Uiso 1.00 calc
H(34) H 0.9867 0.1385 0.3797 0.0670 Uiso 1.00 calc
H(35) H 0.9526 0.2364 0.4821 0.0514 Uiso 1.00 calc
H(41) H 0.9878 0.5440 0.6525 0.0545 Uiso 1.00 calc
H(42) H 1.1308 0.4622 0.7559 0.0737 Uiso 1.00 calc
H(43) H 1.1537 0.2237 0.7803 0.0699 Uiso 1.00 calc
H(44) H 1.0345 0.0711 0.7015 0.0617 Uiso 1.00 calc
H(45) H 0.8862 0.1506 0.5974 0.0569 Uiso 1.00 calc

loop_
_atom_site_aniso_label
_atom_site_aniso_U_11
_atom_site_aniso_U_22
_atom_site_aniso_U_33
_atom_site_aniso_U_12
_atom_site_aniso_U_13
_atom_site_aniso_U_23
Pb(1) 0.0519(3) 0.0371(2) 0.0343(2) 0.0049(3) 0.0168(2) -0.0015(3)
Te(11) 0.0571(6) 0.0565(6) 0.0560(6) -0.0095(5) 0.0210(5) -0.0156(5)
O(11) 0.061(6) 0.060(6) 0.046(5) -0.023(5) 0.023(5) -0.016(5)
C(11) 0.047(8) 0.040(7) 0.040(7) 0.001(7) 0.012(6) -0.001(7)
C(12) 0.062(9) 0.048(8) 0.050(8) 0.002(8) 0.024(7) -0.013(7)
C(13) 0.051(9) 0.063(10) 0.08(1) -0.006(8) 0.041(8) -0.011(8)
C(14) 0.08(1) 0.050(9) 0.061(9) 0.000(8) 0.032(8) -0.001(7)
C(15) 0.049(9) 0.08(1) 0.053(9) -0.003(8) 0.025(7) 0.008(8)
C(16) 0.038(8) 0.08(1) 0.07(1) -0.002(8) 0.011(8) 0.042(9)
C(17) 0.044(8) 0.064(10) 0.051(8) 0.001(8) 0.015(7) 0.009(7)
C(18) 0.08(1) 0.09(1) 0.09(1) 0.01(1) 0.04(1) 0.03(1)
C(21) 0.039(7) 0.028(6) 0.043(7) 0.004(6) 0.008(6) 0.006(5)
C(22) 0.044(8) 0.041(8) 0.054(8) -0.002(7) 0.011(7) 0.001(7)
C(23) 0.053(9) 0.046(9) 0.08(1) -0.009(7) 0.032(8) 0.005(8)
C(24) 0.060(9) 0.036(7) 0.064(9) -0.008(8) 0.017(7) 0.007(8)
C(25) 0.07(1) 0.044(8) 0.047(8) -0.003(8) 0.023(8) -0.020(7)
C(26) 0.07(1) 0.034(7) 0.062(9) -0.002(7) 0.037(8) -0.006(7)
C(31) 0.058(9) 0.033(7) 0.038(7) 0.003(7) 0.003(7) 0.004(6)
C(32) 0.068(10) 0.040(8) 0.038(7) -0.001(7) 0.006(7) -0.004(6)
C(33) 0.11(1) 0.046(9) 0.040(8) -0.012(9) 0.017(9) -0.016(7)
C(34) 0.12(2) 0.037(8) 0.045(8) -0.022(9) 0.032(10) -0.017(7)
C(35) 0.064(10) 0.049(9) 0.060(9) -0.020(8) 0.030(8) -0.015(7)
C(36) 0.050(8) 0.044(8) 0.031(6) -0.007(7) 0.008(6) 0.001(6)
C(41) 0.046(8) 0.035(7) 0.032(6) 0.006(6) 0.022(6) 0.011(5)
C(42) 0.055(8) 0.047(8) 0.036(6) -0.007(8) 0.014(6) -0.003(7)
C(43) 0.041(8) 0.08(1) 0.054(9) -0.010(8) 0.008(7) -0.004(8)
C(44) 0.06(1) 0.06(1) 0.045(8) 0.022(9) 0.014(8) 0.005(8)
C(45) 0.09(1) 0.032(7) 0.040(7) 0.021(8) 0.025(8) 0.006(6)
C(46) 0.056(9) 0.027(7) 0.054(8) -0.002(6) 0.016(7) -0.004(6)

loop_
_atom_type_symbol
_atom_type_description
_atom_type_scat_dispersion_real
_atom_type_scat_dispersion_imag
_atom_type_scat_source
C C 0.003 0.002
;International Tables for Crystallography
(1992, Vol. C, Tables 4.2.6.8 and 6.1.1.1)
;
H H 0.000 0.000
;International Tables for Crystallography
(1992, Vol. C, Table 6.1.1.2)
;
O O 0.011 0.006
;International Tables for Crystallography
(1992, Vol. C, Tables 4.2.6.8 and 6.1.1.1)
;
Pb Pb -3.394 10.111
;International Tables for Crystallography
(1992, Vol. C, Tables 4.2.6.8 and 6.1.1.1)
;
Te Te -0.531 1.675
;International Tables for Crystallography
(1992, Vol. C, Tables 4.2.6.8 and 6.1.1.1)
;

loop_
_geom_angle_atom_site_label_1
_geom_angle_atom_site_label_2
_geom_angle_atom_site_label_3
_geom_angle
_geom_angle_site_symmetry_3
_geom_angle_publ_flag
Te(11) Pb(1) O(11) 59.0(2) 0_555 yes
Te(11) Pb(1) C(21) 111.9(3) 0_555 yes
Te(11) Pb(1) C(31) 107.8(4) 0_555 yes
Te(11) Pb(1) C(41) 106.4(3) 0_555 yes
O(11) Pb(1) C(21) 80.4(4) 0_555 yes
O(11) Pb(1) C(31) 166.5(4) 0_555 yes
O(11) Pb(1) C(41) 77.6(3) 0_555 yes
C(21) Pb(1) C(31) 109.4(5) 0_555 yes
C(21) Pb(1) C(41) 115.7(4) 0_555 yes
C(31) Pb(1) C(41) 105.3(4) 0_555 yes
Pb(1) Te(11) C(11) 87.5(3) 0_555 yes
Pb(1) O(11) C(11) 94.9(7) 0_555 yes
Te(11) C(11) O(11) 118.5(9) 0_555 yes
Te(11) C(11) C(12) 117.5(9) 0_555 yes
O(11) C(11) C(12) 123(1) 0_555 yes
C(11) C(12) C(13) 117(1) 0_555 yes
C(11) C(12) C(17) 125(1) 0_555 yes
C(13) C(12) C(17) 117(1) 0_555 yes
C(12) C(13) C(14) 120(1) 0_555 yes
C(12) C(13) H(11) 119.6 0_555 no
C(14) C(13) H(11) 119.7 0_555 no
C(13) C(14) C(15) 121(1) 0_555 yes
C(13) C(14) H(12) 119.0 0_555 no
C(15) C(14) H(12) 119.1 0_555 no
C(14) C(15) C(16) 118(1) 0_555 yes
C(14) C(15) C(18) 122(1) 0_555 yes
C(16) C(15) C(18) 119(1) 0_555 yes
C(15) C(16) C(17) 118(1) 0_555 yes
C(15) C(16) H(13) 120.2 0_555 no
C(17) C(16) H(13) 120.8 0_555 no
C(12) C(17) C(16) 122(1) 0_555 yes
C(12) C(17) H(14) 118.6 0_555 no
C(16) C(17) H(14) 118.4 0_555 no
C(15) C(18) H(15) 108.8 0_555 no
C(15) C(18) H(16) 112.5 0_555 no
C(15) C(18) H(17) 109.7 0_555 no
H(15) C(18) H(16) 109.2 0_555 no
H(15) C(18) H(17) 105.8 0_555 no
H(16) C(18) H(17) 110.6 0_555 no
Pb(1) C(21) C(22) 116.1(9) 0_555 yes
Pb(1) C(21) C(26) 123.4(9) 0_555 yes
C(22) C(21) C(26) 120(1) 0_555 yes
C(21) C(22) C(23) 119(1) 0_555 yes
C(21) C(22) H(21) 119.5 0_555 no
C(23) C(22) H(21) 121.1 0_555 no
C(22) C(23) C(24) 120(1) 0_555 yes
C(22) C(23) H(22) 120.7 0_555 no
C(24) C(23) H(22) 119.3 0_555 no
C(23) C(24) C(25) 118(1) 0_555 yes
C(23) C(24) H(23) 120.8 0_555 no
C(25) C(24) H(23) 120.6 0_555 no
C(24) C(25) C(26) 122(1) 0_555 yes
C(24) C(25) H(24) 118.2 0_555 no
C(26) C(25) H(24) 119.2 0_555 no
C(21) C(26) C(25) 118(1) 0_555 yes
C(21) C(26) H(25) 120.5 0_555 no
C(25) C(26) H(25) 120.6 0_555 no
Pb(1) C(31) C(32) 123(1) 0_555 yes
Pb(1) C(31) C(36) 119.0(9) 0_555 yes
C(32) C(31) C(36) 117(1) 0_555 yes
C(31) C(32) C(33) 122(1) 0_555 yes
C(31) C(32) H(31) 118.1 0_555 no
C(33) C(32) H(31) 119.7 0_555 no
C(32) C(33) C(34) 117(1) 0_555 yes
C(32) C(33) H(32) 120.9 0_555 no
C(34) C(33) H(32) 121.2 0_555 no
C(33) C(34) C(35) 121(1) 0_555 yes
C(33) C(34) H(33) 119.6 0_555 no
C(35) C(34) H(33) 119.1 0_555 no
C(34) C(35) C(36) 120(1) 0_555 yes
C(34) C(35) H(34) 120.2 0_555 no
C(36) C(35) H(34) 119.0 0_555 no
C(31) C(36) C(35) 120(1) 0_555 yes
C(31) C(36) H(35) 119.2 0_555 no
C(35) C(36) H(35) 120.5 0_555 no
Pb(1) C(41) C(42) 120.4(9) 0_555 yes
Pb(1) C(41) C(46) 118.3(9) 0_555 yes
C(42) C(41) C(46) 121(1) 0_555 yes
C(41) C(42) C(43) 119(1) 0_555 yes
C(41) C(42) H(41) 119.9 0_555 no
C(43) C(42) H(41) 120.2 0_555 no
C(42) C(43) C(44) 120(1) 0_555 yes
C(42) C(43) H(42) 118.9 0_555 no
C(44) C(43) H(42) 120.4 0_555 no
C(43) C(44) C(45) 118(1) 0_555 yes
C(43) C(44) H(43) 119.9 0_555 no
C(45) C(44) H(43) 121.5 0_555 no
C(44) C(45) C(46) 122(1) 0_555 yes
C(44) C(45) H(44) 118.0 0_555 no
C(46) C(45) H(44) 119.8 0_555 no
C(41) C(46) C(45) 117(1) 0_555 yes
C(41) C(46) H(45) 120.5 0_555 no
C(45) C(46) H(45) 121.9 0_555 no

loop_
_geom_bond_atom_site_label_1
_geom_bond_atom_site_label_2
_geom_bond_distance
_geom_bond_publ_flag
Pb(1) Te(11) 2.815(1) yes
Pb(1) O(11) 3.159(9) yes
Pb(1) C(21) 2.22(1) yes
Pb(1) C(31) 2.20(1) yes
Pb(1) C(41) 2.24(1) yes
Te(11) C(11) 2.18(1) yes
O(11) C(11) 1.22(1) yes
C(11) C(12) 1.47(2) yes
C(12) C(13) 1.40(2) yes
C(12) C(17) 1.36(2) yes
C(13) C(14) 1.37(2) yes
C(13) H(11) 0.988 no
C(14) C(15) 1.36(2) yes
C(14) H(12) 0.978 no
C(15) C(16) 1.41(2) yes
C(15) C(18) 1.50(2) yes
C(16) C(17) 1.38(2) yes
C(16) H(13) 0.974 no
C(17) H(14) 0.993 no
C(18) H(15) 0.981 no
C(18) H(16) 0.922 no
C(18) H(17) 0.964 no
C(21) C(22) 1.39(2) yes
C(21) C(26) 1.37(2) yes
C(22) C(23) 1.38(2) yes
C(22) H(21) 0.972 no
C(23) C(24) 1.39(2) yes
C(23) H(22) 0.970 no
C(24) C(25) 1.36(2) yes
C(24) H(23) 0.978 no
C(25) C(26) 1.37(2) yes
C(25) H(24) 0.978 no
C(26) H(25) 0.985 no
C(31) C(32) 1.38(2) yes
C(31) C(36) 1.40(2) yes
C(32) C(33) 1.40(2) yes
C(32) H(31) 0.988 no
C(33) C(34) 1.37(2) yes
C(33) H(32) 0.970 no
C(34) C(35) 1.36(2) yes
C(34) H(33) 0.967 no
C(35) C(36) 1.38(2) yes
C(35) H(34) 0.985 no
C(36) H(35) 0.967 no
C(41) C(42) 1.34(2) yes
C(41) C(46) 1.39(2) yes
C(42) C(43) 1.39(2) yes
C(42) H(41) 0.974 no
C(43) C(44) 1.37(2) yes
C(43) H(42) 0.975 no
C(44) C(45) 1.34(2) yes
C(44) H(43) 0.971 no
C(45) C(46) 1.40(2) yes
C(45) H(44) 0.966 no
C(46) H(45) 0.979 no

loop_
_geom_contact_atom_site_label_1
_geom_contact_atom_site_label_2
_geom_contact_distance
_geom_contact_site_symmetry_2
Pb(1) Te(11) 2.815(1) .
Pb(1) O(11) 3.159(9) .
O(11) C(44) 3.51(2) 2_756
O(11) C(34) 3.52(2) 4_555
C(11) C(33) 3.55(2) 4_555
C(12) C(33) 3.38(2) 4_555
C(13) C(33) 3.35(2) 4_555
C(14) C(16) 3.60(2) 2_656
C(22) C(36) 3.57(2) 3_766
C(42) C(45) 3.57(2) 2_756

loop_
_geom_torsion_atom_site_label_1
_geom_torsion_atom_site_label_2
_geom_torsion_atom_site_label_3
_geom_torsion_atom_site_label_4
_geom_torsion
_geom_torsion_site_symmetry_1
_geom_torsion_site_symmetry_2
_geom_torsion_site_symmetry_3
_geom_torsion_site_symmetry_4
_geom_torsion_publ_flag
Pb(1) Te(11) C(11) O(11) 2.3(10) 0_555 21_1 5_555 55_5 yes
Pb(1) Te(11) C(11) C(12) -175.0(10) 0_555 21_1 5_555 55_5 yes
Pb(1) O(11) C(11) Te(11) -2.0(9) 0_555 21_1 5_555 55_5 yes
Pb(1) O(11) C(11) C(12) 175(1) 0_555 21_1 5_555 55_5 yes
Pb(1) C(21) C(22) C(23) 179(1) 0_555 21_1 5_555 55_5 yes
Pb(1) C(21) C(26) C(25) -179(1) 0_555 21_1 5_555 55_5 yes
Pb(1) C(31) C(32) C(33) 177(1) 0_555 21_1 5_555 55_5 yes
Pb(1) C(31) C(36) C(35) -176.4(10) 0_555 21_1 5_555 55_5 yes
Pb(1) C(41) C(42) C(43) -176.5(10) 0_555 21_1 5_555 55_5 yes
Pb(1) C(41) C(46) C(45) 176.7(9) 0_555 21_1 5_555 55_5 yes
Te(11) Pb(1) O(11) C(11) 1.6(7) 0_555 21_1 5_555 55_5 yes
Te(11) Pb(1) C(21) C(22) -140.6(8) 0_555 21_1 5_555 55_5 yes
Te(11) Pb(1) C(21) C(26) 35(1) 0_555 21_1 5_555 55_5 yes
Te(11) Pb(1) C(31) C(32) 66(1) 0_555 21_1 5_555 55_5 yes
Te(11) Pb(1) C(31) C(36) -117.2(10) 0_555 21_1 5_555 55_5 yes
Te(11) Pb(1) C(41) C(42) -128.1(9) 0_555 21_1 5_555 55_5 yes
Te(11) Pb(1) C(41) C(46) 56(1) 0_555 21_1 5_555 55_5 yes
Te(11) C(11) C(12) C(13) 169(1) 0_555 21_1 5_555 55_5 yes
Te(11) C(11) C(12) C(17) -10(1) 0_555 21_1 5_555 55_5 yes
O(11) Pb(1) Te(11) C(11) -0.9(4) 0_555 21_1 5_555 55_5 yes
O(11) Pb(1) C(21) C(22) 168.5(10) 0_555 21_1 5_555 55_5 yes
O(11) Pb(1) C(21) C(26) -15(1) 0_555 21_1 5_555 55_5 yes
O(11) Pb(1) C(31) C(32) 79(1) 0_555 21_1 5_555 55_5 yes
O(11) Pb(1) C(31) C(36) -104(1) 0_555 21_1 5_555 55_5 yes
O(11) Pb(1) C(41) C(42) -76.0(10) 0_555 21_1 5_555 55_5 yes
O(11) Pb(1) C(41) C(46) 108.7(10) 0_555 21_1 5_555 55_5 yes
O(11) C(11) C(12) C(13) -7(2) 0_555 21_1 5_555 55_5 yes
O(11) C(11) C(12) C(17) 172(1) 0_555 21_1 5_555 55_5 yes
C(11) Te(11) Pb(1) C(21) -64.1(5) 0_555 21_1 5_555 55_5 yes
C(11) Te(11) Pb(1) C(31) 175.7(5) 0_555 21_1 5_555 55_5 yes
C(11) Te(11) Pb(1) C(41) 63.2(4) 0_555 21_1 5_555 55_5 yes
C(11) O(11) Pb(1) C(21) 124.5(8) 0_555 21_1 5_555 55_5 yes
C(11) O(11) Pb(1) C(31) -12(1) 0_555 21_1 5_555 55_5 yes
C(11) O(11) Pb(1) C(41) -116.3(8) 0_555 21_1 5_555 55_5 yes
C(11) C(12) C(13) C(14) -177(1) 0_555 21_1 5_555 55_5 yes
C(11) C(12) C(17) C(16) 177(1) 0_555 21_1 5_555 55_5 yes
C(12) C(13) C(14) C(15) -1(2) 0_555 21_1 5_555 55_5 yes
C(12) C(17) C(16) C(15) 0(2) 0_555 21_1 5_555 55_5 yes
C(13) C(12) C(17) C(16) -2(2) 0_555 21_1 5_555 55_5 yes
C(13) C(14) C(15) C(16) -1(2) 0_555 21_1 5_555 55_5 yes
C(13) C(14) C(15) C(18) 179(1) 0_555 21_1 5_555 55_5 yes
C(14) C(13) C(12) C(17) 2(2) 0_555 21_1 5_555 55_5 yes
C(14) C(15) C(16) C(17) 1(2) 0_555 21_1 5_555 55_5 yes
C(17) C(16) C(15) C(18) -179(1) 0_555 21_1 5_555 55_5 yes
C(21) Pb(1) C(31) C(32) -55(1) 0_555 21_1 5_555 55_5 yes
C(21) Pb(1) C(31) C(36) 121.0(10) 0_555 21_1 5_555 55_5 yes
C(21) Pb(1) C(41) C(42) -3(1) 0_555 21_1 5_555 55_5 yes
C(21) Pb(1) C(41) C(46) -178.5(9) 0_555 21_1 5_555 55_5 yes
C(21) C(22) C(23) C(24) -1(2) 0_555 21_1 5_555 55_5 yes
C(21) C(26) C(25) C(24) 0(2) 0_555 21_1 5_555 55_5 yes
C(22) C(21) Pb(1) C(31) -21(1) 0_555 21_1 5_555 55_5 yes
C(22) C(21) Pb(1) C(41) 97.4(10) 0_555 21_1 5_555 55_5 yes
C(22) C(21) C(26) C(25) -3(2) 0_555 21_1 5_555 55_5 yes
C(22) C(23) C(24) C(25) -1(2) 0_555 21_1 5_555 55_5 yes
C(23) C(22) C(21) C(26) 3(2) 0_555 21_1 5_555 55_5 yes
C(23) C(24) C(25) C(26) 1(2) 0_555 21_1 5_555 55_5 yes
C(26) C(21) Pb(1) C(31) 155(1) 0_555 21_1 5_555 55_5 yes
C(26) C(21) Pb(1) C(41) -86(1) 0_555 21_1 5_555 55_5 yes
C(31) Pb(1) C(41) C(42) 117.7(10) 0_555 21_1 5_555 55_5 yes
C(31) Pb(1) C(41) C(46) -57(1) 0_555 21_1 5_555 55_5 yes
C(31) C(32) C(33) C(34) -2(2) 0_555 21_1 5_555 55_5 yes
C(31) C(36) C(35) C(34) 0(2) 0_555 21_1 5_555 55_5 yes
C(32) C(31) Pb(1) C(41) 179(1) 0_555 21_1 5_555 55_5 yes
C(32) C(31) C(36) C(35) 0(1) 0_555 21_1 5_555 55_5 yes
C(32) C(33) C(34) C(35) 1(2) 0_555 21_1 5_555 55_5 yes
C(33) C(32) C(31) C(36) 1(2) 0_555 21_1 5_555 55_5 yes
C(33) C(34) C(35) C(36) 0(2) 0_555 21_1 5_555 55_5 yes
C(36) C(31) Pb(1) C(41) -3(1) 0_555 21_1 5_555 55_5 yes
C(41) C(42) C(43) C(44) 0(2) 0_555 21_1 5_555 55_5 yes
C(41) C(46) C(45) C(44) 0(2) 0_555 21_1 5_555 55_5 yes
C(42) C(41) C(46) C(45) 1(1) 0_555 21_1 5_555 55_5 yes
C(42) C(43) C(44) C(45) 1(2) 0_555 21_1 5_555 55_5 yes
C(43) C(42) C(41) C(46) -1(1) 0_555 21_1 5_555 55_5 yes
C(43) C(44) C(45) C(46) -1(2) 0_555 21_1 5_555 55_5 yes
C(43) C(44) C(45) C(46) -1(2) 0_555 21_1 5_555 55_5 yes
